data_4080709
loop_
_publ_author_name
'Reithofer, Michael R.'
'Dobereiner, Graham E.'
'Schrock, Richard R.'
'M\"uller, Peter'

_publ_section_title
;
 Monoaryloxide Pyrrolide (MAP) Imido Alkylidene Complexes of Molybdenum
 and Tungsten That Contain 2,6-Bis(2,5-R2-pyrrolyl)phenoxide (R = i-Pr,
 Ph) Ligands and an Unsubstituted Metallacyclobutane on Its Way to Losing
 Ethylene.
;
_journal_issue 9
_journal_name_full Organometallics
_journal_page_first 2489
_journal_page_last 2492
_journal_paper_doi 10.1021/om400114h
_journal_volume 32
_journal_year 2013
_chemical_formula_sum 'C72 H70 Mo N4 O'
_chemical_formula_weight 1103.26
_chemical_name_systematic
; 
 ? 
;
_space_group_IT_number 19
_symmetry_cell_setting orthorhombic
_symmetry_space_group_name_Hall 'P 2ac 2ab'
_symmetry_space_group_name_H-M 'P 21 21 21'
_atom_sites_solution_hydrogens geom
_atom_sites_solution_primary direct
_atom_sites_solution_secondary difmap
_audit_creation_method SHELXL-97
_cell_angle_alpha 90.00
_cell_angle_beta 90.00
_cell_angle_gamma 90.00
_cell_formula_units_Z 4
_cell_length_a 12.2807(2)
_cell_length_b 20.2298(3)
_cell_length_c 23.4545(3)
_cell_measurement_reflns_used 9477
_cell_measurement_temperature 100(2)
_cell_measurement_theta_max 69.56
_cell_measurement_theta_min 5.22
_cell_volume 5826.94(15)
_computing_cell_refinement 'SAINT 7.46A (Bruker-AXS, 2009)'
_computing_data_collection 'APEX2 v2009.9.0 (Bruker-AXS, 2009)'
_computing_data_reduction 'SAINT 7.46A (Bruker-AXS, 2009)'
_computing_molecular_graphics 'Bruker SHELXTL'
_computing_publication_material 'Bruker SHELXTL'
_computing_structure_refinement 'SHELXL-97 (Sheldrick, 2008)'
_computing_structure_solution 'SHELXS-97 (Sheldrick, 2008)'
_diffrn_ambient_temperature 100(2)
_diffrn_detector_area_resol_mean 8.3
_diffrn_measured_fraction_theta_full 0.998
_diffrn_measured_fraction_theta_max 0.998
_diffrn_measurement_device_type 'Bruker Smart APEX CCD'
_diffrn_measurement_method '\f and \w scans'
_diffrn_radiation_monochromator graphite
_diffrn_radiation_source 'fine-focus sealed tube'
_diffrn_radiation_type CuK\a
_diffrn_radiation_wavelength 1.54178
_diffrn_reflns_av_R_equivalents 0.0445
_diffrn_reflns_av_sigmaI/netI 0.0193
_diffrn_reflns_limit_h_max 14
_diffrn_reflns_limit_h_min -14
_diffrn_reflns_limit_k_max 24
_diffrn_reflns_limit_k_min -24
_diffrn_reflns_limit_l_max 28
_diffrn_reflns_limit_l_min -28
_diffrn_reflns_number 119291
_diffrn_reflns_theta_full 70.04
_diffrn_reflns_theta_max 70.04
_diffrn_reflns_theta_min 2.88
_exptl_absorpt_coefficient_mu 2.205
_exptl_absorpt_correction_T_max 0.8097
_exptl_absorpt_correction_T_min 0.6669
_exptl_absorpt_correction_type multi-scan
_exptl_absorpt_process_details 'SADABS (Sheldrick, 2009)'
_exptl_crystal_colour orange
_exptl_crystal_density_diffrn 1.258
_exptl_crystal_density_method 'not measured'
_exptl_crystal_description block
_exptl_crystal_F_000 2320
_exptl_crystal_size_max 0.20
_exptl_crystal_size_mid 0.20
_exptl_crystal_size_min 0.10
_refine_diff_density_max 0.891
_refine_diff_density_min -0.348
_refine_diff_density_rms 0.050
_refine_ls_abs_structure_details 'Flack H D (1983), Acta Cryst. A39, 876-881'
_refine_ls_abs_structure_Flack -0.015(4)
_refine_ls_extinction_method none
_refine_ls_goodness_of_fit_ref 1.059
_refine_ls_hydrogen_treatment mixed
_refine_ls_matrix_type full
_refine_ls_number_parameters 714
_refine_ls_number_reflns 11008
_refine_ls_number_restraints 1
_refine_ls_restrained_S_all 1.059
_refine_ls_R_factor_all 0.0274
_refine_ls_R_factor_gt 0.0266
_refine_ls_shift/su_max 0.004
_refine_ls_shift/su_mean 0.000
_refine_ls_structure_factor_coef Fsqd
_refine_ls_weighting_details 'calc w=1/[\s^2^(Fo^2^)+(0.0437P)^2^+2.3038P] where P=(Fo^2^+2Fc^2^)/3'
_refine_ls_weighting_scheme calc
_refine_ls_wR_factor_gt 0.0693
_refine_ls_wR_factor_ref 0.0700
_reflns_number_gt 10816
_reflns_number_total 11008
_reflns_threshold_expression >2sigma(I)
_cod_data_source_file om400114h_si_002.cif
_cod_data_source_block d10107
_cod_depositor_comments
;
The following automatic conversions were performed:

'_symmetry_cell_setting' value 'Orthorhombic' changed to
'orthorhombic' according to
/home/saulius/struct/CIF-dictionaries/cif_core.dic dictionary named
'cif_core.dic' version 2.3.1 from 2005-06-27.

Automatic conversion script
Id: cif_fix_values 1891 2012-01-12 08:04:46Z andrius 
;
_cod_original_sg_symbol_H-M P2(1)2(1)2(1)
_cod_database_code 4080709

loop_
_symmetry_equiv_pos_as_xyz
'x, y, z'
'x+1/2, -y+1/2, -z'
'-x, y+1/2, -z+1/2'
'-x+1/2, -y, z+1/2'

loop_
_atom_site_label
_atom_site_type_symbol
_atom_site_fract_x
_atom_site_fract_y
_atom_site_fract_z
_atom_site_U_iso_or_equiv
_atom_site_adp_type
_atom_site_occupancy
_atom_site_symmetry_multiplicity
_atom_site_calc_flag
_atom_site_refinement_flags
Mo1 Mo 0.267774(12) 0.508067(7) 0.407496(6) 0.01537(5) Uani 1 1 d .
C1 C 0.18542(17) 0.52173(10) 0.34052(9) 0.0178(4) Uani 1 1 d D
H1 H 0.1340(18) 0.4896(11) 0.3486(10) 0.021 Uiso 1 1 d D
C2 C 0.18523(18) 0.55815(11) 0.28427(9) 0.0207(4) Uani 1 1 d .
C3 C 0.25043(17) 0.51586(11) 0.24135(9) 0.0259(5) Uani 1 1 d .
H3A H 0.2479 0.5367 0.2037 0.039 Uiso 1 1 calc R
H3B H 0.2185 0.4715 0.2392 0.039 Uiso 1 1 calc R
H3C H 0.3263 0.5125 0.2540 0.039 Uiso 1 1 calc R
C4 C 0.2419(2) 0.62528(11) 0.28973(10) 0.0293(5) Uani 1 1 d .
H4A H 0.2034 0.6524 0.3179 0.044 Uiso 1 1 calc R
H4B H 0.2413 0.6477 0.2527 0.044 Uiso 1 1 calc R
H4C H 0.3174 0.6187 0.3021 0.044 Uiso 1 1 calc R
C5 C 0.06667(19) 0.56550(13) 0.26285(9) 0.0258(5) Uani 1 1 d .
C6 C 0.01287(19) 0.51097(14) 0.24010(11) 0.0349(6) Uani 1 1 d .
H6 H 0.0488 0.4694 0.2393 0.042 Uiso 1 1 calc R
C7 C -0.0924(2) 0.51592(16) 0.21844(14) 0.0477(8) Uani 1 1 d .
H7 H -0.1276 0.4780 0.2032 0.057 Uiso 1 1 calc R
C8 C -0.1455(2) 0.57593(19) 0.21923(14) 0.0506(9) Uani 1 1 d .
H8 H -0.2165 0.5800 0.2035 0.061 Uiso 1 1 calc R
C9 C -0.0945(2) 0.63012(17) 0.24308(12) 0.0450(8) Uani 1 1 d .
H9 H -0.1318 0.6712 0.2449 0.054 Uiso 1 1 calc R
C10 C 0.0109(2) 0.62531(15) 0.26459(10) 0.0343(6) Uani 1 1 d .
H10 H 0.0449 0.6632 0.2806 0.041 Uiso 1 1 calc R
N1 N 0.17342(15) 0.55211(9) 0.46798(8) 0.0202(4) Uani 1 1 d .
C11 C 0.2135(2) 0.55255(11) 0.52407(9) 0.0231(5) Uani 1 1 d .
C12 C 0.1459(2) 0.58902(11) 0.55730(10) 0.0283(5) Uani 1 1 d .
H12 H 0.1544 0.5975 0.5969 0.034 Uiso 1 1 calc R
C13 C 0.0598(2) 0.61227(12) 0.52177(11) 0.0293(5) Uani 1 1 d .
H13 H 0.0000 0.6387 0.5337 0.035 Uiso 1 1 calc R
C14 C 0.0782(2) 0.59008(11) 0.46795(10) 0.0241(5) Uani 1 1 d .
C15 C 0.3123(2) 0.51324(13) 0.54003(9) 0.0292(5) Uani 1 1 d .
H15A H 0.3302 0.5213 0.5801 0.044 Uiso 1 1 calc R
H15B H 0.3737 0.5266 0.5160 0.044 Uiso 1 1 calc R
H15C H 0.2976 0.4661 0.5344 0.044 Uiso 1 1 calc R
C16 C 0.0133(2) 0.60406(12) 0.41537(11) 0.0301(5) Uani 1 1 d .
H16A H -0.0537 0.6274 0.4258 0.045 Uiso 1 1 calc R
H16B H -0.0051 0.5623 0.3964 0.045 Uiso 1 1 calc R
H16C H 0.0563 0.6317 0.3894 0.045 Uiso 1 1 calc R
N2 N 0.37648(15) 0.56254(9) 0.39648(7) 0.0195(4) Uani 1 1 d .
C21 C 0.46045(19) 0.60820(11) 0.39338(9) 0.0230(5) Uani 1 1 d .
C22 C 0.4563(2) 0.66545(11) 0.42793(10) 0.0263(5) Uani 1 1 d .
C23 C 0.5424(2) 0.70972(12) 0.42566(11) 0.0338(6) Uani 1 1 d .
H23 H 0.5413 0.7479 0.4492 0.041 Uiso 1 1 calc R
C24 C 0.6297(2) 0.69930(13) 0.38984(13) 0.0389(6) Uani 1 1 d .
H24 H 0.6878 0.7303 0.3889 0.047 Uiso 1 1 calc R
C25 C 0.6332(2) 0.64439(13) 0.35549(13) 0.0369(6) Uani 1 1 d .
H25 H 0.6935 0.6381 0.3307 0.044 Uiso 1 1 calc R
C26 C 0.5493(2) 0.59744(12) 0.35644(11) 0.0271(5) Uani 1 1 d .
C27 C 0.3585(2) 0.68000(12) 0.46612(11) 0.0313(5) Uani 1 1 d .
H27 H 0.3140 0.6387 0.4687 0.038 Uiso 1 1 calc R
C28 C 0.3915(3) 0.69937(17) 0.52638(13) 0.0485(8) Uani 1 1 d .
H28A H 0.4281 0.7424 0.5256 0.073 Uiso 1 1 calc R
H28B H 0.4412 0.6660 0.5419 0.073 Uiso 1 1 calc R
H28C H 0.3265 0.7022 0.5505 0.073 Uiso 1 1 calc R
C29 C 0.2876(3) 0.73334(18) 0.44023(13) 0.0504(8) Uani 1 1 d .
H29A H 0.2249 0.7415 0.4651 0.076 Uiso 1 1 calc R
H29B H 0.2619 0.7189 0.4027 0.076 Uiso 1 1 calc R
H29C H 0.3299 0.7741 0.4362 0.076 Uiso 1 1 calc R
C30 C 0.5564(2) 0.53834(13) 0.31697(11) 0.0308(5) Uani 1 1 d .
H30 H 0.4946 0.5079 0.3260 0.037 Uiso 1 1 calc R
C31 C 0.6628(2) 0.50034(13) 0.32559(11) 0.0352(5) Uani 1 1 d .
H31A H 0.7243 0.5280 0.3137 0.053 Uiso 1 1 calc R
H31B H 0.6615 0.4599 0.3027 0.053 Uiso 1 1 calc R
H31C H 0.6709 0.4888 0.3660 0.053 Uiso 1 1 calc R
C32 C 0.5459(2) 0.55959(17) 0.25432(12) 0.0409(7) Uani 1 1 d .
H32A H 0.4769 0.5830 0.2488 0.061 Uiso 1 1 calc R
H32B H 0.5477 0.5204 0.2298 0.061 Uiso 1 1 calc R
H32C H 0.6065 0.5889 0.2444 0.061 Uiso 1 1 calc R
O1 O 0.29672(11) 0.41413(6) 0.41779(6) 0.0163(3) Uani 1 1 d .
C41 C 0.28300(16) 0.34987(9) 0.40577(8) 0.0154(3) Uani 1 1 d .
C42 C 0.37359(15) 0.30743(10) 0.40313(9) 0.0161(4) Uani 1 1 d .
N3 N 0.48124(13) 0.33219(8) 0.41287(8) 0.0176(3) Uani 1 1 d .
C47 C 0.52922(17) 0.34096(10) 0.46573(9) 0.0190(4) Uani 1 1 d .
C51 C 0.47416(17) 0.33063(11) 0.52115(9) 0.0197(4) Uani 1 1 d .
C52 C 0.48526(19) 0.37862(11) 0.56320(10) 0.0225(4) Uani 1 1 d .
H52 H 0.5213 0.4189 0.5546 0.027 Uiso 1 1 calc R
C53 C 0.44413(19) 0.36823(12) 0.61772(10) 0.0244(5) Uani 1 1 d .
H53 H 0.4505 0.4018 0.6459 0.029 Uiso 1 1 calc R
C54 C 0.39354(17) 0.30854(12) 0.63095(9) 0.0240(5) Uani 1 1 d .
H54 H 0.3668 0.3008 0.6684 0.029 Uiso 1 1 calc R
C55 C 0.38251(16) 0.26052(11) 0.58909(10) 0.0226(4) Uani 1 1 d .
H55 H 0.3482 0.2197 0.5980 0.027 Uiso 1 1 calc R
C56 C 0.42110(17) 0.27151(11) 0.53437(10) 0.0202(4) Uani 1 1 d .
H56 H 0.4114 0.2388 0.5058 0.024 Uiso 1 1 calc R
C48 C 0.63728(18) 0.35578(11) 0.45671(10) 0.0239(5) Uani 1 1 d .
H48 H 0.6900 0.3646 0.4853 0.029 Uiso 1 1 calc R
C49 C 0.65568(17) 0.35551(11) 0.39747(10) 0.0228(4) Uani 1 1 d .
H49 H 0.7233 0.3640 0.3792 0.027 Uiso 1 1 calc R
C50 C 0.55939(18) 0.34096(11) 0.37071(9) 0.0199(4) Uani 1 1 d .
C61 C 0.53739(18) 0.33590(11) 0.30924(10) 0.0219(4) Uani 1 1 d .
C62 C 0.6078(2) 0.29874(13) 0.27489(11) 0.0324(5) Uani 1 1 d .
H62 H 0.6656 0.2745 0.2919 0.039 Uiso 1 1 calc R
C63 C 0.5937(3) 0.29701(16) 0.21589(12) 0.0416(7) Uani 1 1 d .
H63 H 0.6418 0.2716 0.1930 0.050 Uiso 1 1 calc R
C64 C 0.5103(2) 0.33193(14) 0.19069(11) 0.0362(6) Uani 1 1 d .
H64 H 0.5014 0.3310 0.1505 0.043 Uiso 1 1 calc R
C65 C 0.4391(2) 0.36858(13) 0.22423(11) 0.0298(5) Uani 1 1 d .
H65 H 0.3814 0.3927 0.2070 0.036 Uiso 1 1 calc R
C66 C 0.45254(18) 0.36985(12) 0.28304(10) 0.0224(5) Uani 1 1 d .
H66 H 0.4029 0.3944 0.3058 0.027 Uiso 1 1 calc R
C43 C 0.36131(17) 0.24072(11) 0.39053(9) 0.0194(4) Uani 1 1 d .
H43 H 0.4237 0.2130 0.3884 0.023 Uiso 1 1 calc R
C44 C 0.25861(18) 0.21428(10) 0.38108(9) 0.0198(4) Uani 1 1 d .
H44 H 0.2505 0.1686 0.3727 0.024 Uiso 1 1 calc R
C45 C 0.16812(17) 0.25478(11) 0.38397(9) 0.0183(4) Uani 1 1 d .
H45 H 0.0976 0.2368 0.3778 0.022 Uiso 1 1 calc R
C46 C 0.17990(16) 0.32190(10) 0.39597(8) 0.0160(4) Uani 1 1 d .
N4 N 0.08492(14) 0.36298(8) 0.39555(7) 0.0164(4) Uani 1 1 d .
C67 C 0.03909(17) 0.39535(10) 0.44207(9) 0.0182(4) Uani 1 1 d .
C71 C 0.07152(17) 0.38675(10) 0.50204(9) 0.0175(4) Uani 1 1 d .
C72 C 0.11617(17) 0.32805(11) 0.52353(9) 0.0187(4) Uani 1 1 d .
H72 H 0.1340 0.2930 0.4982 0.022 Uiso 1 1 calc R
C73 C 0.13442(16) 0.32093(11) 0.58170(9) 0.0214(4) Uani 1 1 d .
H73 H 0.1642 0.2808 0.5958 0.026 Uiso 1 1 calc R
C74 C 0.10991(18) 0.37140(12) 0.61949(10) 0.0239(5) Uani 1 1 d .
H74 H 0.1228 0.3660 0.6592 0.029 Uiso 1 1 calc R
C75 C 0.06618(18) 0.43010(11) 0.59864(10) 0.0252(4) Uani 1 1 d .
H75 H 0.0492 0.4650 0.6242 0.030 Uiso 1 1 calc R
C76 C 0.04730(18) 0.43786(11) 0.54060(10) 0.0222(4) Uani 1 1 d .
H76 H 0.0177 0.4782 0.5268 0.027 Uiso 1 1 calc R
C68 C -0.05109(17) 0.42938(11) 0.42213(9) 0.0206(4) Uani 1 1 d .
H68 H -0.0977 0.4567 0.4442 0.025 Uiso 1 1 calc R
C69 C -0.06159(17) 0.41645(11) 0.36332(10) 0.0216(4) Uani 1 1 d .
H69 H -0.1167 0.4335 0.3390 0.026 Uiso 1 1 calc R
C70 C 0.02160(17) 0.37491(10) 0.34729(9) 0.0193(4) Uani 1 1 d .
C81 C 0.04017(19) 0.34642(11) 0.29049(9) 0.0214(4) Uani 1 1 d .
C82 C 0.1426(2) 0.33594(11) 0.26638(10) 0.0248(5) Uani 1 1 d .
H82 H 0.2062 0.3465 0.2875 0.030 Uiso 1 1 calc R
C83 C 0.1525(2) 0.31016(15) 0.21166(11) 0.0376(6) Uani 1 1 d .
H83 H 0.2226 0.3028 0.1958 0.045 Uiso 1 1 calc R
C84 C 0.0598(3) 0.29510(16) 0.17995(11) 0.0443(7) Uani 1 1 d .
H84 H 0.0668 0.2775 0.1426 0.053 Uiso 1 1 calc R
C85 C -0.0414(3) 0.30577(15) 0.20282(11) 0.0389(6) Uani 1 1 d .
H85 H -0.1045 0.2960 0.1810 0.047 Uiso 1 1 calc R
C86 C -0.0524(2) 0.33078(12) 0.25766(10) 0.0283(5) Uani 1 1 d .
H86 H -0.1230 0.3374 0.2732 0.034 Uiso 1 1 calc R
C1S C 0.7479(3) 0.5850(2) 0.61038(16) 0.0675(11) Uani 1 1 d .
H1S H 0.7651 0.6112 0.6428 0.081 Uiso 1 1 calc R
C2S C 0.7955(3) 0.5274(2) 0.60356(14) 0.0662(11) Uani 1 1 d .
H2S H 0.8456 0.5121 0.6315 0.079 Uiso 1 1 calc R
C3S C 0.7739(3) 0.48827(17) 0.55609(15) 0.0545(7) Uani 1 1 d .
H3S H 0.8073 0.4462 0.5515 0.065 Uiso 1 1 calc R
C4S C 0.7015(3) 0.51277(18) 0.51536(14) 0.0551(8) Uani 1 1 d .
H4S H 0.6872 0.4872 0.4822 0.066 Uiso 1 1 calc R
C5S C 0.6524(3) 0.57046(17) 0.52148(17) 0.0558(9) Uani 1 1 d .
H5S H 0.6040 0.5863 0.4930 0.067 Uiso 1 1 calc R
C6S C 0.6731(3) 0.6081(2) 0.57102(18) 0.0659(10) Uani 1 1 d .
H6S H 0.6361 0.6487 0.5772 0.079 Uiso 1 1 calc R

loop_
_atom_site_aniso_label
_atom_site_aniso_U_11
_atom_site_aniso_U_22
_atom_site_aniso_U_33
_atom_site_aniso_U_23
_atom_site_aniso_U_13
_atom_site_aniso_U_12
Mo1 0.01741(7) 0.01326(7) 0.01543(7) 0.00026(6) 0.00052(6) 0.00034(5)
C1 0.0175(9) 0.0176(10) 0.0184(9) 0.0000(8) -0.0010(8) 0.0002(8)
C2 0.0214(10) 0.0215(10) 0.0192(10) 0.0041(8) 0.0002(8) 0.0003(9)
C3 0.0230(11) 0.0339(11) 0.0209(9) -0.0003(9) 0.0023(8) -0.0018(9)
C4 0.0356(14) 0.0251(10) 0.0271(11) 0.0073(9) -0.0013(10) -0.0042(10)
C5 0.0223(11) 0.0342(12) 0.0210(11) 0.0114(10) 0.0039(9) 0.0038(10)
C6 0.0260(11) 0.0357(13) 0.0431(13) 0.0215(12) -0.0080(10) -0.0078(11)
C7 0.0279(13) 0.0540(17) 0.0611(18) 0.0344(16) -0.0144(12) -0.0155(12)
C8 0.0193(12) 0.081(2) 0.0518(18) 0.0385(18) -0.0005(12) -0.0012(14)
C9 0.0382(15) 0.066(2) 0.0307(14) 0.0225(14) 0.0116(12) 0.0269(15)
C10 0.0366(14) 0.0440(15) 0.0221(12) 0.0078(11) 0.0064(10) 0.0129(12)
N1 0.0234(9) 0.0188(9) 0.0183(8) -0.0016(7) 0.0066(7) 0.0025(7)
C11 0.0299(13) 0.0212(10) 0.0182(9) 0.0004(8) 0.0014(9) -0.0024(9)
C12 0.0408(14) 0.0224(11) 0.0219(11) -0.0015(9) 0.0050(10) -0.0016(10)
C13 0.0368(14) 0.0193(11) 0.0318(13) -0.0034(9) 0.0081(11) 0.0062(10)
C14 0.0271(12) 0.0161(10) 0.0289(12) 0.0020(9) 0.0068(9) 0.0038(9)
C15 0.0340(12) 0.0348(13) 0.0190(10) 0.0014(10) -0.0017(9) 0.0012(11)
C16 0.0313(12) 0.0258(11) 0.0332(14) 0.0012(10) 0.0010(11) 0.0101(9)
N2 0.0231(9) 0.0184(8) 0.0170(9) -0.0009(7) -0.0004(7) 0.0003(7)
C21 0.0237(11) 0.0209(11) 0.0243(11) 0.0050(8) -0.0050(8) -0.0026(9)
C22 0.0335(13) 0.0187(10) 0.0268(11) 0.0028(9) -0.0033(10) -0.0015(9)
C23 0.0413(15) 0.0197(11) 0.0405(14) -0.0027(10) -0.0055(11) -0.0039(10)
C24 0.0322(14) 0.0284(13) 0.0560(17) 0.0026(12) -0.0028(12) -0.0112(10)
C25 0.0288(13) 0.0316(13) 0.0502(16) 0.0011(12) 0.0042(12) -0.0073(11)
C26 0.0250(12) 0.0242(11) 0.0321(12) 0.0025(10) -0.0002(10) -0.0036(9)
C27 0.0442(15) 0.0196(11) 0.0301(12) -0.0066(10) 0.0038(11) -0.0063(10)
C28 0.063(2) 0.0493(18) 0.0336(15) -0.0117(13) 0.0013(14) 0.0048(15)
C29 0.0419(18) 0.065(2) 0.0447(16) -0.0016(15) 0.0030(13) 0.0102(15)
C30 0.0233(12) 0.0330(13) 0.0361(13) -0.0035(11) 0.0089(10) -0.0069(10)
C31 0.0364(13) 0.0265(12) 0.0428(13) 0.0063(11) 0.0088(10) 0.0006(11)
C32 0.0257(13) 0.0593(19) 0.0376(14) -0.0021(13) 0.0023(11) -0.0015(13)
O1 0.0188(7) 0.0102(6) 0.0199(7) 0.0005(5) -0.0011(5) 0.0002(5)
C41 0.0203(9) 0.0143(8) 0.0117(8) 0.0009(7) 0.0008(8) -0.0016(7)
C42 0.0133(9) 0.0212(9) 0.0137(9) 0.0001(8) -0.0003(8) -0.0007(7)
N3 0.0142(8) 0.0177(8) 0.0208(8) -0.0005(7) -0.0001(7) -0.0005(6)
C47 0.0176(10) 0.0182(10) 0.0212(10) 0.0015(8) -0.0034(8) 0.0019(8)
C51 0.0141(9) 0.0237(11) 0.0213(10) -0.0001(9) -0.0036(8) 0.0022(8)
C52 0.0200(10) 0.0206(11) 0.0269(11) -0.0004(9) -0.0045(9) 0.0014(9)
C53 0.0212(11) 0.0280(12) 0.0240(11) -0.0046(9) -0.0043(9) 0.0063(9)
C54 0.0159(10) 0.0358(13) 0.0202(10) 0.0019(9) 0.0006(8) 0.0047(9)
C55 0.0136(9) 0.0276(10) 0.0266(11) 0.0027(10) -0.0015(9) -0.0005(8)
C56 0.0137(9) 0.0238(11) 0.0232(11) -0.0021(9) -0.0028(8) 0.0017(8)
C48 0.0183(11) 0.0247(11) 0.0287(12) 0.0048(9) -0.0061(9) -0.0028(9)
C49 0.0139(9) 0.0251(10) 0.0292(12) 0.0077(9) 0.0016(8) -0.0001(8)
C50 0.0156(10) 0.0183(10) 0.0260(11) 0.0048(8) 0.0026(8) 0.0023(8)
C61 0.0199(10) 0.0203(10) 0.0254(11) 0.0033(9) 0.0045(9) -0.0038(9)
C62 0.0292(12) 0.0368(13) 0.0311(13) 0.0048(11) 0.0091(10) 0.0103(10)
C63 0.0463(16) 0.0482(16) 0.0304(13) -0.0016(12) 0.0161(12) 0.0140(13)
C64 0.0458(15) 0.0393(15) 0.0234(12) 0.0006(11) 0.0080(11) 0.0028(12)
C65 0.0300(12) 0.0341(13) 0.0251(12) 0.0017(10) 0.0002(10) 0.0001(10)
C66 0.0193(10) 0.0252(12) 0.0228(11) -0.0005(9) 0.0032(9) 0.0010(9)
C43 0.0163(10) 0.0209(10) 0.0211(10) -0.0023(8) 0.0005(8) 0.0039(8)
C44 0.0208(11) 0.0161(9) 0.0225(9) -0.0028(7) -0.0002(8) -0.0005(8)
C45 0.0157(10) 0.0213(11) 0.0180(9) 0.0006(8) 0.0000(8) -0.0022(8)
C46 0.0147(9) 0.0184(10) 0.0150(10) 0.0013(7) 0.0016(7) 0.0016(8)
N4 0.0145(8) 0.0168(8) 0.0177(9) 0.0019(7) -0.0001(6) -0.0005(6)
C67 0.0153(10) 0.0172(10) 0.0222(11) -0.0002(8) 0.0023(8) -0.0007(8)
C71 0.0133(9) 0.0180(10) 0.0211(10) 0.0011(8) 0.0026(8) -0.0015(8)
C72 0.0147(9) 0.0201(10) 0.0214(10) -0.0014(8) 0.0022(8) -0.0025(8)
C73 0.0146(9) 0.0233(10) 0.0264(12) 0.0055(9) -0.0004(8) -0.0013(8)
C74 0.0213(11) 0.0315(12) 0.0189(10) 0.0001(9) -0.0018(8) -0.0057(9)
C75 0.0269(11) 0.0250(10) 0.0238(11) -0.0046(10) 0.0043(9) -0.0016(8)
C76 0.0214(10) 0.0182(10) 0.0269(11) 0.0005(9) 0.0035(9) 0.0007(8)
C68 0.0165(10) 0.0209(10) 0.0246(11) 0.0012(8) 0.0032(8) 0.0042(8)
C69 0.0151(10) 0.0225(11) 0.0273(11) 0.0068(9) -0.0031(8) -0.0006(8)
C70 0.0159(10) 0.0187(10) 0.0233(11) 0.0042(8) -0.0015(8) -0.0018(8)
C81 0.0258(11) 0.0178(11) 0.0205(11) 0.0056(9) -0.0029(9) -0.0016(9)
C82 0.0273(12) 0.0249(11) 0.0220(11) 0.0027(9) -0.0011(9) -0.0009(9)
C83 0.0431(15) 0.0448(15) 0.0250(12) -0.0010(11) 0.0076(11) 0.0009(12)
C84 0.0625(19) 0.0505(17) 0.0199(12) -0.0049(12) -0.0026(12) -0.0045(15)
C85 0.0490(16) 0.0418(15) 0.0258(12) -0.0001(11) -0.0137(12) -0.0070(13)
C86 0.0278(12) 0.0307(12) 0.0264(12) 0.0042(10) -0.0068(9) -0.0023(10)
C1S 0.048(2) 0.103(3) 0.0514(19) -0.0158(19) 0.0018(15) -0.011(2)
C2S 0.0425(18) 0.114(3) 0.0420(17) 0.0058(19) -0.0026(14) -0.0051(19)
C3S 0.0443(16) 0.0542(18) 0.065(2) 0.0029(15) 0.0053(15) -0.0018(17)
C4S 0.060(2) 0.0518(19) 0.0534(17) -0.0018(15) -0.0004(15) -0.0072(16)
C5S 0.0526(19) 0.0414(17) 0.074(2) 0.0153(17) -0.0246(17) -0.0043(15)
C6S 0.050(2) 0.075(3) 0.072(2) -0.012(2) -0.0020(18) 0.0067(18)

loop_
_atom_type_symbol
_atom_type_description
_atom_type_scat_dispersion_real
_atom_type_scat_dispersion_imag
_atom_type_scat_source
C C 0.0181 0.0091 'International Tables Vol C Tables 4.2.6.8 and 6.1.1.4'
H H 0.0000 0.0000 'International Tables Vol C Tables 4.2.6.8 and 6.1.1.4'
N N 0.0311 0.0180 'International Tables Vol C Tables 4.2.6.8 and 6.1.1.4'
O O 0.0492 0.0322 'International Tables Vol C Tables 4.2.6.8 and 6.1.1.4'
Mo Mo -0.0483 2.7339 'International Tables Vol C Tables 4.2.6.8 and 6.1.1.4'

loop_
_geom_angle_atom_site_label_1
_geom_angle_atom_site_label_2
_geom_angle_atom_site_label_3
_geom_angle
N2 Mo1 C1 101.16(8)
N2 Mo1 O1 119.55(7)
C1 Mo1 O1 110.09(7)
N2 Mo1 N1 105.15(8)
C1 Mo1 N1 102.16(9)
O1 Mo1 N1 116.37(6)
C2 C1 Mo1 142.98(16)
C1 C2 C4 111.02(18)
C1 C2 C3 107.35(18)
C4 C2 C3 108.05(18)
C1 C2 C5 109.39(18)
C4 C2 C5 111.69(19)
C3 C2 C5 109.23(18)
C10 C5 C6 117.8(2)
C10 C5 C2 122.5(2)
C6 C5 C2 119.7(2)
C5 C6 C7 121.6(3)
C8 C7 C6 119.8(3)
C7 C8 C9 119.4(3)
C8 C9 C10 120.8(3)
C5 C10 C9 120.5(3)
C14 N1 C11 106.85(18)
C14 N1 Mo1 135.68(15)
C11 N1 Mo1 117.10(15)
C12 C11 N1 109.1(2)
C12 C11 C15 129.8(2)
N1 C11 C15 120.97(19)
C11 C12 C13 107.3(2)
C14 C13 C12 108.1(2)
C13 C14 N1 108.7(2)
C13 C14 C16 127.9(2)
N1 C14 C16 123.3(2)
C21 N2 Mo1 174.06(16)
N2 C21 C26 120.3(2)
N2 C21 C22 119.2(2)
C26 C21 C22 120.4(2)
C23 C22 C21 118.6(2)
C23 C22 C27 119.9(2)
C21 C22 C27 121.5(2)
C24 C23 C22 121.2(2)
C25 C24 C23 120.4(2)
C24 C25 C26 121.1(3)
C25 C26 C21 118.3(2)
C25 C26 C30 118.9(2)
C21 C26 C30 122.8(2)
C29 C27 C28 110.0(2)
C29 C27 C22 110.8(2)
C28 C27 C22 112.7(2)
C26 C30 C31 111.4(2)
C26 C30 C32 111.0(2)
C31 C30 C32 109.8(2)
C41 O1 Mo1 153.73(13)
O1 C41 C46 122.53(17)
O1 C41 C42 120.12(17)
C46 C41 C42 117.35(16)
C43 C42 C41 121.09(18)
C43 C42 N3 118.28(17)
C41 C42 N3 120.63(17)
C47 N3 C50 109.09(17)
C47 N3 C42 125.50(18)
C50 N3 C42 124.67(19)
C48 C47 N3 107.48(19)
C48 C47 C51 127.3(2)
N3 C47 C51 125.04(19)
C52 C51 C56 119.1(2)
C52 C51 C47 118.7(2)
C56 C51 C47 121.9(2)
C51 C52 C53 120.7(2)
C52 C53 C54 119.8(2)
C55 C54 C53 119.5(2)
C56 C55 C54 120.6(2)
C55 C56 C51 120.2(2)
C47 C48 C49 107.8(2)
C50 C49 C48 108.31(19)
C49 C50 N3 107.31(19)
C49 C50 C61 128.5(2)
N3 C50 C61 124.20(19)
C66 C61 C62 118.3(2)
C66 C61 C50 122.4(2)
C62 C61 C50 119.2(2)
C63 C62 C61 120.5(2)
C64 C63 C62 120.3(2)
C63 C64 C65 119.9(2)
C66 C65 C64 119.8(2)
C65 C66 C61 121.2(2)
C44 C43 C42 120.46(19)
C45 C44 C43 119.62(18)
C44 C45 C46 120.25(19)
C45 C46 C41 121.23(18)
C45 C46 N4 118.63(18)
C41 C46 N4 120.08(17)
C67 N4 C70 109.24(17)
C67 N4 C46 126.66(17)
C70 N4 C46 124.08(17)
C68 C67 N4 107.00(18)
C68 C67 C71 126.69(19)
N4 C67 C71 125.75(19)
C72 C71 C76 118.3(2)
C72 C71 C67 123.33(19)
C76 C71 C67 118.08(19)
C73 C72 C71 120.3(2)
C74 C73 C72 121.1(2)
C73 C74 C75 119.2(2)
C76 C75 C74 120.3(2)
C75 C76 C71 120.8(2)
C67 C68 C69 108.13(19)
C70 C69 C68 108.23(19)
C69 C70 N4 107.35(19)
C69 C70 C81 127.1(2)
N4 C70 C81 125.6(2)
C82 C81 C86 118.1(2)
C82 C81 C70 124.5(2)
C86 C81 C70 117.3(2)
C83 C82 C81 120.6(2)
C82 C83 C84 120.2(3)
C85 C84 C83 119.8(2)
C84 C85 C86 120.5(3)
C85 C86 C81 120.6(3)
C2S C1S C6S 120.9(4)
C1S C2S C3S 121.1(3)
C2S C3S C4S 117.9(3)
C5S C4S C3S 122.0(3)
C4S C5S C6S 118.9(3)
C1S C6S C5S 119.1(4)

loop_
_geom_bond_atom_site_label_1
_geom_bond_atom_site_label_2
_geom_bond_distance
Mo1 N2 1.7502(18)
Mo1 C1 1.889(2)
Mo1 O1 1.9483(13)
Mo1 N1 2.0368(17)
C1 C2 1.511(3)
C2 C4 1.532(3)
C2 C3 1.545(3)
C2 C5 1.547(3)
C5 C10 1.391(4)
C5 C6 1.392(4)
C6 C7 1.393(3)
C7 C8 1.378(5)
C8 C9 1.381(5)
C9 C10 1.393(4)
N1 C14 1.399(3)
N1 C11 1.405(3)
C11 C12 1.357(3)
C11 C15 1.498(3)
C12 C13 1.427(4)
C13 C14 1.359(3)
C14 C16 1.495(4)
N2 C21 1.386(3)
C21 C26 1.410(3)
C21 C22 1.414(3)
C22 C23 1.388(4)
C22 C27 1.526(4)
C23 C24 1.378(4)
C24 C25 1.373(4)
C25 C26 1.402(3)
C26 C30 1.515(3)
C27 C29 1.514(4)
C27 C28 1.521(4)
C30 C31 1.530(4)
C30 C32 1.536(4)
O1 C41 1.341(2)
C41 C46 1.406(3)
C41 C42 1.407(3)
C42 C43 1.390(3)
C42 N3 1.432(3)
N3 C47 1.384(3)
N3 C50 1.389(3)
C47 C48 1.377(3)
C47 C51 1.480(3)
C51 C52 1.391(3)
C51 C56 1.397(3)
C52 C53 1.391(3)
C53 C54 1.393(4)
C54 C55 1.388(3)
C55 C56 1.386(3)
C48 C49 1.408(3)
C49 C50 1.371(3)
C50 C61 1.470(3)
C61 C66 1.391(3)
C61 C62 1.401(3)
C62 C63 1.395(4)
C63 C64 1.378(4)
C64 C65 1.390(4)
C65 C66 1.390(3)
C43 C44 1.388(3)
C44 C45 1.382(3)
C45 C46 1.394(3)
C46 N4 1.432(3)
N4 C67 1.391(3)
N4 C70 1.394(3)
C67 C68 1.385(3)
C67 C71 1.472(3)
C71 C72 1.402(3)
C71 C76 1.406(3)
C72 C73 1.390(3)
C73 C74 1.385(3)
C74 C75 1.392(3)
C75 C76 1.390(3)
C68 C69 1.410(3)
C69 C70 1.375(3)
C70 C81 1.469(3)
C81 C82 1.395(3)
C81 C86 1.409(3)
C82 C83 1.391(4)
C83 C84 1.392(4)
C84 C85 1.371(5)
C85 C86 1.389(4)
C1S C2S 1.315(6)
C1S C6S 1.383(6)
C2S C3S 1.391(5)
C3S C4S 1.396(5)
C4S C5S 1.322(5)
C5S C6S 1.412(5)

loop_
_cod_related_entry_id
_cod_related_entry_database
_cod_related_entry_code
1 ChemSpider 30659882
